data_7127189
loop_
_publ_author_name
'Barnett, Harrison J.'
'Hill, Anthony F.'

_publ_section_title
;
 Dimetalla-heterocyclic carbenes: the interconversion of chalcocarbonyl
 and carbido ligands.
;
_journal_issue 83
_journal_name_full 'Chemical communications (Cambridge, England)'
_journal_page_first 12593
_journal_page_last 12596
_journal_paper_doi 10.1039/d0cc05106c
_journal_volume 56
_journal_year 2020
_chemical_formula_moiety '2(C51 H44 Cl2 P4 Rh2 S), 2.5(C7 H8)'
_chemical_formula_sum 'C119.5 H108 Cl4 P8 Rh4 S2'
_chemical_formula_weight 2409.37
_space_group_crystal_system triclinic
_space_group_IT_number 2
_space_group_name_Hall '-P 1'
_space_group_name_H-M_alt 'P -1'
_atom_sites_solution_hydrogens geom
_atom_sites_solution_primary dual
_audit_creation_date 2020-02-27
_audit_creation_method
;
Olex2 1.2
(compiled 2018.05.29 svn.r3508 for OlexSys, GUI svn.r5506)
;
_audit_update_record
;
2020-07-01 deposited with the CCDC.	2020-09-02 downloaded from the CCDC.
;
_cell_angle_alpha 71.332(2)
_cell_angle_beta 72.996(2)
_cell_angle_gamma 79.948(2)
_cell_formula_units_Z 2
_cell_length_a 16.3139(3)
_cell_length_b 19.5375(3)
_cell_length_c 22.4893(4)
_cell_measurement_reflns_used 21994
_cell_measurement_temperature 150.00(10)
_cell_measurement_theta_max 70.7550
_cell_measurement_theta_min 4.2970
_cell_volume 6468.1(2)
_computing_cell_refinement 'CrysAlisPro 1.171.40.36a (Rigaku OD, 2018)'
_computing_data_collection 'CrysAlisPro 1.171.40.36a (Rigaku OD, 2018)'
_computing_data_reduction 'CrysAlisPro 1.171.40.36a (Rigaku OD, 2018)'
_computing_molecular_graphics 'Olex2 (Dolomanov et al., 2009)'
_computing_publication_material 'Olex2 (Dolomanov et al., 2009)'
_computing_structure_refinement 'ShelXL (Sheldrick, 2015)'
_computing_structure_solution 'ShelXT (Sheldrick, 2015)'
_diffrn_ambient_environment N~2~
_diffrn_ambient_temperature 150.00(10)
_diffrn_detector 'CCD plate'
_diffrn_detector_area_resol_mean 8.1297
_diffrn_detector_type EosS2
_diffrn_measured_fraction_theta_full 0.990
_diffrn_measured_fraction_theta_max 0.969
_diffrn_measurement_details
;
List of Runs (angles in degrees, time in seconds):

  # Type    Start    End  Width  t~exp~   \w     \q     \k     \f   Frames
#--------------------------------------------------------------------------
  1  \w    -65.00  35.00   1.00    1.00    --  -36.03  19.00-150.00  100
  2  \w    -53.00  31.00   1.00    1.00    --  -36.03  57.00 -90.00   84
  3  \w   -105.00 -17.00   1.00    1.00    --  -36.03 -38.00  30.00   88
  4  \w     27.00  89.00   1.00    1.00    --   36.03-125.00-180.00   62
  5  \w      6.00  75.00   1.00    1.00    --   36.03 -99.00 -30.00   69
  6  \w     35.00 109.00   1.00    5.00    --  105.15-111.00-120.00   74
  7  \w     36.00 106.00   1.00    5.00    --  105.15 -95.00   0.00   70
  8  \w     38.00 132.00   1.00    5.00    --  105.15 -77.00  60.00   94
  9  \w     37.00 123.00   1.00    5.00    --  105.15 -45.00 150.00   86
 10  \w     87.00 172.00   1.00    5.00    --  105.15  61.00 -60.00   85
 11  \w    103.00 173.00   1.00    5.00    --  105.15  77.00 150.00   70
 12  \w     37.00 123.00   1.00    5.00    --  105.15 -45.00   0.00   86
 13  \w     37.00 123.00   1.00    5.00    --  105.15 -45.00  90.00   86
 14  \w     37.00 123.00   1.00    5.00    --  105.15 -45.00-120.00   86
 15  \w     38.00 132.00   1.00    5.00    --  105.15 -77.00-120.00   94
 16  \w     36.00 174.00   1.00    5.00    --  105.15   0.00 -60.00  138
 17  \w      9.00  42.00   1.00    1.00    --   36.03  78.00 -66.96   33
 18  \w     17.00 105.00   1.00    1.00    --   36.03  38.00 -90.00   88
 19  \w     19.00 103.00   1.00    1.00    --   36.03  57.00-180.00   84
 20  \w      3.00  28.00   1.00    1.00    --   36.03  88.00  14.28   25
;
_diffrn_measurement_device 'four-circle diffractometer'
_diffrn_measurement_device_type 'SuperNova, Dual, Cu at home/near, EosS2'
_diffrn_measurement_method '\w scans'
_diffrn_orient_matrix_type 'CrysAlisPro convention (1999,Acta A55,543-557)'
_diffrn_orient_matrix_UB_11 -0.0512227000
_diffrn_orient_matrix_UB_12 0.0421051000
_diffrn_orient_matrix_UB_13 -0.0503298000
_diffrn_orient_matrix_UB_21 -0.0506092000
_diffrn_orient_matrix_UB_22 -0.0663297000
_diffrn_orient_matrix_UB_23 0.0174645000
_diffrn_orient_matrix_UB_31 -0.0681531000
_diffrn_orient_matrix_UB_32 0.0284704000
_diffrn_orient_matrix_UB_33 0.0524346000
_diffrn_radiation_monochromator mirror
_diffrn_radiation_probe x-ray
_diffrn_radiation_type CuK\a
_diffrn_radiation_wavelength 1.54184
_diffrn_reflns_av_R_equivalents 0.0668
_diffrn_reflns_av_unetI/netI 0.0792
_diffrn_reflns_Laue_measured_fraction_full 0.990
_diffrn_reflns_Laue_measured_fraction_max 0.969
_diffrn_reflns_limit_h_max 15
_diffrn_reflns_limit_h_min -19
_diffrn_reflns_limit_k_max 23
_diffrn_reflns_limit_k_min -23
_diffrn_reflns_limit_l_max 27
_diffrn_reflns_limit_l_min -25
_diffrn_reflns_number 48252
_diffrn_reflns_point_group_measured_fraction_full 0.990
_diffrn_reflns_point_group_measured_fraction_max 0.969
_diffrn_reflns_theta_full 67.684
_diffrn_reflns_theta_max 70.747
_diffrn_reflns_theta_min 3.553
_diffrn_source 'micro-focus sealed X-ray tube'
_diffrn_source_type 'SuperNova (Cu) X-ray Source'
_exptl_absorpt_coefficient_mu 6.368
_exptl_absorpt_correction_T_max 1.000
_exptl_absorpt_correction_T_min 0.223
_exptl_absorpt_correction_type gaussian
_exptl_absorpt_process_details
;
CrysAlisPro 1.171.40.36a (Rigaku Oxford Diffraction, 2018)
Numerical absorption correction based on gaussian integration over
			a multifaceted crystal model
;
_exptl_crystal_colour gold
_exptl_crystal_density_diffrn 1.237
_exptl_crystal_description plate
_exptl_crystal_F_000 2450
_exptl_crystal_size_max 0.4
_exptl_crystal_size_mid 0.162
_exptl_crystal_size_min 0.082
_refine_diff_density_max 2.232
_refine_diff_density_min -1.663
_refine_diff_density_rms 0.194
_refine_ls_extinction_method none
_refine_ls_goodness_of_fit_ref 1.062
_refine_ls_hydrogen_treatment constr
_refine_ls_matrix_type full
_refine_ls_number_parameters 1235
_refine_ls_number_reflns 24086
_refine_ls_number_restraints 263
_refine_ls_restrained_S_all 1.063
_refine_ls_R_factor_all 0.0858
_refine_ls_R_factor_gt 0.0728
_refine_ls_shift/su_max 0.003
_refine_ls_shift/su_mean 0.000
_refine_ls_structure_factor_coef Fsqd
_refine_ls_weighting_details 'w=1/[\s^2^(Fo^2^)+(0.1310P)^2^+18.2776P] where P=(Fo^2^+2Fc^2^)/3'
_refine_ls_weighting_scheme calc
_refine_ls_wR_factor_gt 0.2055
_refine_ls_wR_factor_ref 0.2249
_reflns_Friedel_coverage 0.000
_reflns_number_gt 19891
_reflns_number_total 24086
_reflns_threshold_expression 'I > 2\s(I)'
_cod_data_source_file d0cc05106c2.cif
_cod_data_source_block hb_1164-5-1_scale
_cod_depositor_comments 'Adding full bibliography for 7127189--7127192.cif.'
_cod_original_formula_sum 'C119.50 H108 Cl4 P8 Rh4 S2'
_cod_database_code 7127189
_shelx_shelxl_version_number 2016/6
_shelx_space_group_comment
;
The symmetry employed for this shelxl refinement is uniquely defined
by the following loop, which should always be used as a source of
symmetry information in preference to the above space-group names.
They are only intended as comments.
;
_shelx_estimated_absorpt_t_max 0.623
_shelx_estimated_absorpt_t_min 0.185
_reflns_odcompleteness_completeness 99.19
_reflns_odcompleteness_iscentric 1
_reflns_odcompleteness_theta 66.49
_olex2_refinement_description
;
1. Fixed Uiso
 At 1.2 times of:
  All C(H) groups, All C(H,H) groups
 At 1.5 times of:
  All C(H,H,H) groups
2. Restrained distances
 C220-C226
 1.55 with sigma of 0.02
3. Restrained planarity
 C220, C221, C225, C226
 with sigma of 0.1
4. Rigid bond restraints
 C210, C214, C216, C215, C213, C212, C211
 with sigma for 1-2 distances of 0.005 and sigma for 1-3 distances of 0.005
 C222, C220, C221, C225, C224, C223, C226
 with sigma for 1-2 distances of 0.005 and sigma for 1-3 distances of 0.005
5. Uiso/Uaniso restraints and constraints
C207 \\sim H20A \\sim H20B \\sim H20C \\sim C204 \\sim H204 \\sim C201 \\sim
C202 \\sim C203 \\sim C205 \\sim H205 \\sim C206 \\sim H206: within 1.7A with
sigma of 0.02 and sigma for terminal atoms of 0.04
C210 \\sim C214 \\sim C216 \\sim C215 \\sim C213 \\sim C212 \\sim C211: within
1.7A with sigma of 0.02 and sigma for terminal atoms of 0.04
C222 \\sim H222 \\sim C220 \\sim C221 \\sim C225 \\sim C224 \\sim H224 \\sim
C223 \\sim H223 \\sim C226: within 1.7A with sigma of 0.02 and sigma for
terminal atoms of 0.04
Uanis(C201) \\sim Ueq, Uanis(C207) \\sim Ueq: with sigma of 0.05 and sigma for
terminal atoms of 0.1
Uanis(C226) \\sim Ueq, Uanis(C221) \\sim Ueq, Uanis(C220) \\sim Ueq,
Uanis(C222) \\sim Ueq, Uanis(C225) \\sim Ueq, Uanis(C223) \\sim Ueq,
Uanis(C224) \\sim Ueq, : with sigma of 0.05 and sigma for terminal atoms of 0.1
6. Others
 Fixed Sof: C210(0.5) C215(0.5) H215(0.5) C214(0.5) H214(0.5) C213(0.5)
 H213(0.5) C212(0.5) H212(0.5) C211(0.5) H211(0.5) C216(0.5) H21A(0.5)
 H21B(0.5) H21C(0.5)
7.a Secondary CH2 refined with riding coordinates:
 C3(H3A,H3B), C4(H4A,H4B), C6(H6A,H6B), C5(H5A,H5B)
7.b Me refined with everything fixed:
 C216(H21A,H21B,H21C), C226(H22A,H22B,H22C)
7.c Aromatic/amide H refined with riding coordinates:
 C75(H75), C12(H12), C45(H45), C74(H74), C33(H33), C85(H85), C66(H66),
 C76(H76), C52(H52), C72(H72), C46(H46), C63(H63), C86(H86), C16(H16), C54(H54),
  C82(H82), C25(H25), C53(H53), C15(H15), C83(H83), C34(H34), C24(H24),
 C42(H42), C62(H62), C56(H56), C73(H73), C65(H65), C26(H26), C35(H35), C64(H64),
  C43(H43), C23(H23), C84(H84), C22(H22), C14(H14), C55(H55), C32(H32),
 C36(H36), C13(H13), C44(H44), C124(H124), C144(H144), C134(H134), C173(H173),
 C106(H106), C104(H104), C145(H145), C152(H152), C166(H166), C175(H175),
 C174(H174), C163(H163), C126(H126), C115(H115), C146(H146), C176(H176),
 C112(H112), C103(H103), C156(H156), C143(H143), C164(H164), C116(H116),
 C113(H113), C114(H114), C136(H136), C125(H125), C172(H172), C162(H162),
 C155(H155), C142(H142), C122(H122), C135(H135), C133(H133), C102(H102),
 C165(H165), C123(H123), C153(H153), C132(H132), C154(H154), C105(H105),
 C215(H215), C214(H214), C213(H213), C212(H212), C211(H211), C202(H202),
 C203(H203), C204(H204), C205(H205), C206(H206), C221(H221), C225(H225),
 C224(H224), C223(H223), C222(H222)
7.d Fitted hexagon refined as free rotating group:
 C210(C215,C214,C213,C212,C211), C201(C202,C203,C204,C205,C206), C221(C220,
 C225,C224,C223,C222)
7.e Idealised Me refined as rotating group:
 C207(H20A,H20B,H20C)
;
_ins_header
;
TITL HB_1164-5-1_scale in P-1 
REM P-1 (#2 in standard setting)
CELL 1.54184  16.313872  19.537451  22.489289  71.3324  72.9963  79.9480
ZERR    3.00   0.000297   0.000342   0.000389   0.0016   0.0016   0.0015
LATT  1
SFAC C H P S Cl Rh
UNIT 300.00 300.00 24.00 6.00 12.00 12.00
TREF
HKLF 4
END
;
_olex2_submission_special_instructions 'No special instructions were received'
_oxdiff_exptl_absorpt_empirical_details
;
Empirical correction (ABSPACK) includes:
;
_oxdiff_exptl_absorpt_empirical_full_max 1.558
_oxdiff_exptl_absorpt_empirical_full_min 0.663

loop_
_space_group_symop_operation_xyz
'x, y, z'
'-x, -y, -z'

loop_
_atom_site_label
_atom_site_type_symbol
_atom_site_fract_x
_atom_site_fract_y
_atom_site_fract_z
_atom_site_U_iso_or_equiv
_atom_site_adp_type
_atom_site_occupancy
_atom_site_site_symmetry_order
_atom_site_calc_flag
_atom_site_refinement_flags_posn
_atom_site_refinement_flags_adp
_atom_site_refinement_flags_occupancy
_atom_site_disorder_assembly
_atom_site_disorder_group
Rh1 Rh -0.01874(3) 0.69843(2) 0.71577(2) 0.02316(12) Uani 1 1 d . . . . .
Rh2 Rh 0.14225(3) 0.72594(2) 0.64175(2) 0.02428(12) Uani 1 1 d . . . . .
Cl2 Cl 0.28349(10) 0.71202(10) 0.57647(8) 0.0428(4) Uani 1 1 d . . . . .
Cl1 Cl -0.14669(10) 0.64109(8) 0.77175(7) 0.0322(3) Uani 1 1 d . . . . .
S1 S 0.03371(11) 0.85841(8) 0.69888(9) 0.0362(3) Uani 1 1 d . . . . .
P3 P 0.02256(9) 0.65754(8) 0.81205(7) 0.0247(3) Uani 1 1 d . . . . .
P2 P 0.09885(10) 0.78723(8) 0.54815(7) 0.0268(3) Uani 1 1 d . . . . .
P1 P -0.07485(10) 0.73812(8) 0.62586(7) 0.0257(3) Uani 1 1 d . . . . .
P4 P 0.20211(10) 0.67272(8) 0.72896(7) 0.0267(3) Uani 1 1 d . . . . .
C75 C 0.2843(6) 0.4659(5) 0.8203(5) 0.058(2) Uani 1 1 d . . . . .
H75 H 0.292850 0.440507 0.861084 0.069 Uiso 1 1 calc R . . . .
C12 C -0.2013(4) 0.8277(3) 0.6834(3) 0.0333(13) Uani 1 1 d . . . . .
H12 H -0.158537 0.833161 0.700767 0.040 Uiso 1 1 calc R . . . .
C45 C 0.2240(7) 0.9670(5) 0.5076(5) 0.059(2) Uani 1 1 d . . . . .
H45 H 0.262510 0.980609 0.524212 0.071 Uiso 1 1 calc R . . . .
C61 C 0.0319(4) 0.5601(3) 0.8469(3) 0.0303(13) Uani 1 1 d . . . . .
C74 C 0.2989(8) 0.4310(5) 0.7743(5) 0.072(3) Uani 1 1 d . . . . .
H74 H 0.317141 0.381774 0.783865 0.087 Uiso 1 1 calc R . . . .
C51 C -0.0465(4) 0.6919(3) 0.8783(3) 0.0286(12) Uani 1 1 d . . . . .
C33 C 0.1500(8) 0.6205(7) 0.4688(6) 0.079(3) Uani 1 1 d . . . . .
H33 H 0.158770 0.570360 0.484311 0.094 Uiso 1 1 calc R . . . .
C21 C -0.0795(4) 0.6741(4) 0.5838(3) 0.0358(14) Uani 1 1 d . . . . .
C11 C -0.1832(4) 0.7817(3) 0.6438(3) 0.0306(13) Uani 1 1 d . . . . .
C85 C 0.4367(8) 0.7282(8) 0.7250(8) 0.105(5) Uani 1 1 d . . . . .
H85 H 0.490748 0.705681 0.728953 0.126 Uiso 1 1 calc R . . . .
C66 C 0.0501(5) 0.5291(4) 0.9073(3) 0.0390(15) Uani 1 1 d . . . . .
H66 H 0.052335 0.558978 0.931697 0.047 Uiso 1 1 calc R . . . .
C71 C 0.2406(4) 0.5774(4) 0.7466(3) 0.0366(14) Uani 1 1 d . . . . .
C76 C 0.2567(5) 0.5392(4) 0.8070(4) 0.0459(17) Uani 1 1 d . . . . .
H76 H 0.248766 0.563032 0.838269 0.055 Uiso 1 1 calc R . . . .
C52 C -0.1206(5) 0.6594(4) 0.9154(3) 0.0346(14) Uani 1 1 d . . . . .
H52 H -0.134337 0.619810 0.906979 0.042 Uiso 1 1 calc R . . . .
C72 C 0.2571(7) 0.5431(5) 0.6998(4) 0.061(2) Uani 1 1 d . . . . .
H72 H 0.248840 0.569055 0.659053 0.073 Uiso 1 1 calc R . . . .
C46 C 0.1991(6) 0.8970(4) 0.5319(4) 0.0471(18) Uani 1 1 d . . . . .
H46 H 0.223053 0.863200 0.563410 0.057 Uiso 1 1 calc R . . . .
C3 C -0.0177(4) 0.8116(3) 0.5628(3) 0.0301(12) Uani 1 1 d . . . . .
H3A H -0.032224 0.855634 0.576286 0.036 Uiso 1 1 calc R . . . .
H3B H -0.035182 0.820645 0.523103 0.036 Uiso 1 1 calc R . . . .
C63 C 0.0420(7) 0.4398(4) 0.8364(5) 0.059(2) Uani 1 1 d . . . . .
H63 H 0.039275 0.409749 0.812309 0.071 Uiso 1 1 calc R . . . .
C41 C 0.1385(4) 0.8768(3) 0.5096(3) 0.0344(14) Uani 1 1 d . . . . .
C1 C 0.0491(4) 0.7788(3) 0.6883(3) 0.0273(12) Uani 1 1 d . . . . .
C86 C 0.3717(6) 0.6856(6) 0.7288(6) 0.069(3) Uani 1 1 d . . . . .
H86 H 0.382674 0.635834 0.734941 0.083 Uiso 1 1 calc R . . . .
C16 C -0.2496(5) 0.7718(5) 0.6198(4) 0.0515(19) Uani 1 1 d . . . . .
H16 H -0.240674 0.740276 0.594630 0.062 Uiso 1 1 calc R . . . .
C54 C -0.1557(5) 0.7444(4) 0.9784(4) 0.0424(16) Uani 1 1 d . . . . .
H54 H -0.192023 0.761721 1.011888 0.051 Uiso 1 1 calc R . . . .
C82 C 0.2781(5) 0.7951(5) 0.7117(4) 0.0507(19) Uani 1 1 d . . . . .
H82 H 0.224510 0.818168 0.706822 0.061 Uiso 1 1 calc R . . . .
C25 C -0.0845(6) 0.6459(6) 0.4880(5) 0.062(2) Uani 1 1 d . . . . .
H25 H -0.086877 0.661202 0.444792 0.074 Uiso 1 1 calc R . . . .
C53 C -0.1754(5) 0.6856(4) 0.9656(3) 0.0395(15) Uani 1 1 d . . . . .
H53 H -0.225245 0.663336 0.990375 0.047 Uiso 1 1 calc R . . . .
C15 C -0.3303(5) 0.8115(6) 0.6351(5) 0.061(2) Uani 1 1 d . . . . .
H15 H -0.374371 0.806431 0.618739 0.073 Uiso 1 1 calc R . . . .
C83 C 0.3417(7) 0.8364(5) 0.7072(5) 0.065(2) Uani 1 1 d . . . . .
H83 H 0.331420 0.886497 0.698679 0.077 Uiso 1 1 calc R . . . .
C34 C 0.1491(8) 0.6510(8) 0.4060(6) 0.083(4) Uani 1 1 d . . . . .
H34 H 0.157773 0.622255 0.378399 0.099 Uiso 1 1 calc R . . . .
C81 C 0.2916(4) 0.7208(4) 0.7231(3) 0.0369(14) Uani 1 1 d . . . . .
C24 C -0.0832(8) 0.5730(7) 0.5211(6) 0.077(3) Uani 1 1 d . . . . .
H24 H -0.084371 0.539232 0.500222 0.093 Uiso 1 1 calc R . . . .
C42 C 0.1034(5) 0.9293(4) 0.4620(4) 0.0476(18) Uani 1 1 d . . . . .
H42 H 0.061160 0.917754 0.447488 0.057 Uiso 1 1 calc R . . . .
C31 C 0.1227(5) 0.7374(4) 0.4888(3) 0.0373(15) Uani 1 1 d . . . . .
C62 C 0.0282(5) 0.5151(4) 0.8118(3) 0.0424(16) Uani 1 1 d . . . . .
H62 H 0.016372 0.534948 0.771401 0.051 Uiso 1 1 calc R . . . .
C56 C -0.0283(5) 0.7527(4) 0.8906(4) 0.0473(18) Uani 1 1 d . . . . .
H56 H 0.019995 0.776665 0.864545 0.057 Uiso 1 1 calc R . . . .
C73 C 0.2865(9) 0.4688(5) 0.7119(6) 0.085(4) Uani 1 1 d . . . . .
H73 H 0.297514 0.445451 0.679957 0.102 Uiso 1 1 calc R . . . .
C65 C 0.0650(6) 0.4547(4) 0.9316(4) 0.0477(18) Uani 1 1 d . . . . .
H65 H 0.078422 0.434799 0.971482 0.057 Uiso 1 1 calc R . . . .
C26 C -0.0824(5) 0.6960(5) 0.5187(4) 0.0484(18) Uani 1 1 d . . . . .
H26 H -0.082786 0.744984 0.495953 0.058 Uiso 1 1 calc R . . . .
C35 C 0.1351(8) 0.7253(8) 0.3834(4) 0.079(4) Uani 1 1 d . . . . .
H35 H 0.133950 0.746631 0.340253 0.095 Uiso 1 1 calc R . . . .
C64 C 0.0598(6) 0.4101(4) 0.8963(4) 0.052(2) Uani 1 1 d . . . . .
H64 H 0.068233 0.360023 0.912828 0.062 Uiso 1 1 calc R . . . .
C43 C 0.1317(6) 0.9986(4) 0.4364(4) 0.055(2) Uani 1 1 d . . . . .
H43 H 0.109518 1.032618 0.403962 0.066 Uiso 1 1 calc R . . . .
C23 C -0.0803(8) 0.5504(6) 0.5842(6) 0.076(3) Uani 1 1 d . . . . .
H23 H -0.080255 0.501224 0.606210 0.091 Uiso 1 1 calc R . . . .
C84 C 0.4213(7) 0.8016(7) 0.7156(6) 0.079(3) Uani 1 1 d . . . . .
H84 H 0.463831 0.828102 0.714900 0.095 Uiso 1 1 calc R . . . .
C22 C -0.0773(6) 0.5996(4) 0.6167(4) 0.0503(19) Uani 1 1 d . . . . .
H22 H -0.073961 0.583331 0.659654 0.060 Uiso 1 1 calc R . . . .
C14 C -0.3457(5) 0.8569(5) 0.6730(4) 0.0484(18) Uani 1 1 d . . . . .
H14 H -0.399547 0.882087 0.682244 0.058 Uiso 1 1 calc R . . . .
C55 C -0.0818(5) 0.7775(5) 0.9412(5) 0.056(2) Uani 1 1 d . . . . .
H55 H -0.067880 0.816692 0.950248 0.067 Uiso 1 1 calc R . . . .
C32 C 0.1381(6) 0.6623(5) 0.5111(5) 0.054(2) Uani 1 1 d . . . . .
H32 H 0.140309 0.640155 0.553898 0.064 Uiso 1 1 calc R . . . .
C4 C 0.1284(4) 0.6836(3) 0.8040(3) 0.0282(12) Uani 1 1 d . . . . .
H4A H 0.123457 0.733702 0.804172 0.034 Uiso 1 1 calc R . . . .
H4B H 0.150598 0.653512 0.840499 0.034 Uiso 1 1 calc R . . . .
C36 C 0.1228(6) 0.7688(6) 0.4239(4) 0.054(2) Uani 1 1 d . . . . .
H36 H 0.114495 0.818911 0.407631 0.065 Uiso 1 1 calc R . . . .
C13 C -0.2814(5) 0.8654(4) 0.6973(4) 0.0424(16) Uani 1 1 d . . . . .
H13 H -0.291551 0.896311 0.723169 0.051 Uiso 1 1 calc R . . . .
C44 C 0.1914(7) 1.0166(4) 0.4584(5) 0.061(2) Uani 1 1 d . . . . .
H44 H 0.210660 1.062705 0.440426 0.073 Uiso 1 1 calc R . . . .
Rh4 Rh 0.49707(3) 0.77291(2) 0.09688(2) 0.02406(12) Uani 1 1 d . . . . .
Rh3 Rh 0.33241(3) 0.82405(2) 0.14308(2) 0.02713(12) Uani 1 1 d . . . . .
Cl4 Cl 0.63258(9) 0.70537(8) 0.08728(7) 0.0328(3) Uani 1 1 d . . . . .
Cl3 Cl 0.19132(11) 0.83184(10) 0.20978(9) 0.0463(4) Uani 1 1 d . . . . .
S2 S 0.42687(11) 0.91809(9) -0.00195(8) 0.0382(4) Uani 1 1 d . . . . .
P6 P 0.45995(10) 0.70377(8) 0.04384(7) 0.0259(3) Uani 1 1 d . . . . .
P7 P 0.37027(10) 0.90365(8) 0.18647(7) 0.0262(3) Uani 1 1 d . . . . .
P8 P 0.54863(10) 0.83345(8) 0.14914(8) 0.0274(3) Uani 1 1 d . . . . .
P5 P 0.27914(10) 0.74800(9) 0.10630(8) 0.0301(3) Uani 1 1 d . . . . .
C111 C 0.2554(4) 0.6585(4) 0.1613(4) 0.0374(15) Uani 1 1 d . . . . .
C124 C 0.6332(5) 0.7193(4) -0.1628(3) 0.0412(16) Uani 1 1 d . . . . .
H124 H 0.668846 0.722555 -0.204123 0.049 Uiso 1 1 calc R . . . .
C144 C 0.2269(5) 1.1339(4) 0.1558(4) 0.0445(17) Uani 1 1 d . . . . .
H144 H 0.197201 1.179747 0.149911 0.053 Uiso 1 1 calc R . . . .
C134 C 0.4579(6) 0.4586(4) 0.1474(5) 0.060(2) Uani 1 1 d . . . . .
H134 H 0.457643 0.409090 0.167931 0.071 Uiso 1 1 calc R . . . .
C173 C 0.5455(8) 0.6725(6) 0.3188(4) 0.069(3) Uani 1 1 d . . . . .
H173 H 0.537225 0.623354 0.334112 0.082 Uiso 1 1 calc R . . . .
C106 C 0.1878(5) 0.8590(5) 0.0337(4) 0.0479(18) Uani 1 1 d . . . . .
H106 H 0.238037 0.882011 0.021285 0.057 Uiso 1 1 calc R . . . .
C104 C 0.0447(7) 0.8602(6) 0.0275(7) 0.083(4) Uani 1 1 d . . . . .
H104 H -0.002096 0.883833 0.011115 0.100 Uiso 1 1 calc R . . . .
C145 C 0.1861(5) 1.0743(4) 0.1968(4) 0.0476(18) Uani 1 1 d . . . . .
H145 H 0.129260 1.080026 0.220148 0.057 Uiso 1 1 calc R . . . .
C152 C 0.3549(7) 0.9213(6) 0.3075(4) 0.066(3) Uani 1 1 d . . . . .
H152 H 0.359408 0.970343 0.285717 0.079 Uiso 1 1 calc R . . . .
C166 C 0.6637(5) 0.9038(4) 0.0395(4) 0.0425(16) Uani 1 1 d . . . . .
H166 H 0.617241 0.911471 0.021414 0.051 Uiso 1 1 calc R . . . .
C175 C 0.5752(8) 0.7769(8) 0.3358(5) 0.083(4) Uani 1 1 d . . . . .
H175 H 0.586117 0.799498 0.362929 0.100 Uiso 1 1 calc R . . . .
C174 C 0.5613(8) 0.7057(7) 0.3582(5) 0.081(4) Uani 1 1 d . . . . .
H174 H 0.562591 0.679701 0.400588 0.098 Uiso 1 1 calc R . . . .
C141 C 0.3164(4) 0.9956(3) 0.1721(3) 0.0293(12) Uani 1 1 d . . . . .
C163 C 0.8021(6) 0.8783(7) 0.0907(6) 0.078(3) Uani 1 1 d . . . . .
H163 H 0.849922 0.869113 0.107590 0.094 Uiso 1 1 calc R . . . .
C126 C 0.6052(5) 0.6697(4) -0.0471(3) 0.0345(14) Uani 1 1 d . . . . .
H126 H 0.623293 0.639851 -0.010961 0.041 Uiso 1 1 calc R . . . .
C161 C 0.6544(4) 0.8647(4) 0.1043(4) 0.0376(15) Uani 1 1 d . . . . .
C6 C 0.3514(4) 0.7295(3) 0.0329(3) 0.0311(13) Uani 1 1 d . . . . .
H6A H 0.331702 0.690603 0.024023 0.037 Uiso 1 1 calc R . . . .
H6B H 0.351323 0.772418 -0.003816 0.037 Uiso 1 1 calc R . . . .
C115 C 0.2179(7) 0.5374(5) 0.1827(5) 0.069(3) Uani 1 1 d . . . . .
H115 H 0.201311 0.502968 0.169037 0.083 Uiso 1 1 calc R . . . .
C146 C 0.2299(5) 1.0042(4) 0.2040(4) 0.0408(16) Uani 1 1 d . . . . .
H146 H 0.200918 0.963720 0.230108 0.049 Uiso 1 1 calc R . . . .
C176 C 0.5734(6) 0.8172(6) 0.2714(5) 0.059(2) Uani 1 1 d . . . . .
H176 H 0.583664 0.865911 0.256201 0.071 Uiso 1 1 calc R . . . .
C112 C 0.2652(6) 0.6406(5) 0.2239(4) 0.0507(19) Uani 1 1 d . . . . .
H112 H 0.280508 0.674835 0.238562 0.061 Uiso 1 1 calc R . . . .
C103 C 0.0381(7) 0.7941(8) 0.0704(10) 0.116(6) Uani 1 1 d . . . . .
H103 H -0.012606 0.771992 0.081953 0.139 Uiso 1 1 calc R . . . .
C156 C 0.3449(5) 0.8007(5) 0.3079(4) 0.055(2) Uani 1 1 d . . . . .
H156 H 0.341916 0.768108 0.286389 0.066 Uiso 1 1 calc R . . . .
C143 C 0.3135(5) 1.1254(4) 0.1226(4) 0.0454(17) Uani 1 1 d . . . . .
H143 H 0.341930 1.165652 0.095185 0.055 Uiso 1 1 calc R . . . .
C164 C 0.8095(6) 0.9189(5) 0.0270(5) 0.062(2) Uani 1 1 d . . . . .
H164 H 0.861367 0.937509 0.001903 0.074 Uiso 1 1 calc R . . . .
C116 C 0.2312(6) 0.6066(4) 0.1404(4) 0.0504(19) Uani 1 1 d . . . . .
H116 H 0.224007 0.618180 0.098612 0.060 Uiso 1 1 calc R . . . .
C113 C 0.2515(7) 0.5700(5) 0.2648(4) 0.063(3) Uani 1 1 d . . . . .
H113 H 0.257915 0.557277 0.306842 0.076 Uiso 1 1 calc R . . . .
C114 C 0.2285(7) 0.5196(4) 0.2430(5) 0.063(3) Uani 1 1 d . . . . .
H114 H 0.220320 0.472869 0.270249 0.076 Uiso 1 1 calc R . . . .
C171 C 0.5563(5) 0.7839(4) 0.2316(3) 0.0390(15) Uani 1 1 d . . . . .
C101 C 0.1835(5) 0.7896(4) 0.0789(4) 0.0386(15) Uani 1 1 d . . . . .
C2 C 0.4211(4) 0.8529(3) 0.0644(3) 0.0265(12) Uani 1 1 d . . . . .
C136 C 0.4415(6) 0.5602(4) 0.0563(4) 0.0467(18) Uani 1 1 d . . . . .
H136 H 0.430287 0.578482 0.015627 0.056 Uiso 1 1 calc R . . . .
C5 C 0.4844(4) 0.9187(3) 0.1550(3) 0.0288(12) Uani 1 1 d . . . . .
H5A H 0.493760 0.953867 0.112458 0.035 Uiso 1 1 calc R . . . .
H5B H 0.502141 0.937944 0.183581 0.035 Uiso 1 1 calc R . . . .
C125 C 0.6582(5) 0.6742(4) -0.1091(3) 0.0391(15) Uani 1 1 d . . . . .
H125 H 0.710881 0.646398 -0.114134 0.047 Uiso 1 1 calc R . . . .
C172 C 0.5414(6) 0.7113(4) 0.2550(4) 0.052(2) Uani 1 1 d . . . . .
H172 H 0.528874 0.688332 0.228784 0.062 Uiso 1 1 calc R . . . .
C162 C 0.7245(6) 0.8505(6) 0.1309(5) 0.059(2) Uani 1 1 d . . . . .
H162 H 0.720181 0.823492 0.173930 0.071 Uiso 1 1 calc R . . . .
C155 C 0.3393(6) 0.7769(7) 0.3733(5) 0.076(4) Uani 1 1 d . . . . .
H155 H 0.334556 0.727959 0.395255 0.092 Uiso 1 1 calc R . . . .
C142 C 0.3572(5) 1.0558(4) 0.1310(3) 0.0366(14) Uani 1 1 d . . . . .
H142 H 0.414561 1.050256 0.108570 0.044 Uiso 1 1 calc R . . . .
C122 C 0.5000(5) 0.7550(5) -0.0936(4) 0.0464(18) Uani 1 1 d . . . . .
H122 H 0.446702 0.781858 -0.088760 0.056 Uiso 1 1 calc R . . . .
C135 C 0.4374(6) 0.4873(4) 0.0885(5) 0.057(2) Uani 1 1 d . . . . .
H135 H 0.420609 0.457198 0.070319 0.069 Uiso 1 1 calc R . . . .
C151 C 0.3550(4) 0.8726(4) 0.2739(3) 0.0385(15) Uani 1 1 d . . . . .
C133 C 0.4788(7) 0.5043(5) 0.1756(5) 0.065(3) Uani 1 1 d . . . . .
H133 H 0.490854 0.485699 0.216028 0.078 Uiso 1 1 calc R . . . .
C131 C 0.4623(4) 0.6063(3) 0.0844(3) 0.0339(14) Uani 1 1 d . . . . .
C102 C 0.1062(6) 0.7574(6) 0.0985(6) 0.074(3) Uani 1 1 d . . . . .
H102 H 0.099856 0.712486 0.129496 0.088 Uiso 1 1 calc R . . . .
C165 C 0.7412(5) 0.9316(4) 0.0010(5) 0.051(2) Uani 1 1 d . . . . .
H165 H 0.745981 0.958606 -0.042028 0.061 Uiso 1 1 calc R . . . .
C123 C 0.5541(6) 0.7601(5) -0.1548(4) 0.054(2) Uani 1 1 d . . . . .
H123 H 0.537313 0.791145 -0.191099 0.064 Uiso 1 1 calc R . . . .
C153 C 0.3480(9) 0.8963(9) 0.3733(5) 0.097(5) Uani 1 1 d . . . . .
H153 H 0.348329 0.928353 0.396156 0.116 Uiso 1 1 calc R . . . .
C132 C 0.4819(6) 0.5782(4) 0.1435(4) 0.0470(18) Uani 1 1 d . . . . .
H132 H 0.497355 0.608616 0.162123 0.056 Uiso 1 1 calc R . . . .
C154 C 0.3407(7) 0.8230(9) 0.4056(4) 0.092(5) Uani 1 1 d . . . . .
H154 H 0.336643 0.806128 0.449894 0.110 Uiso 1 1 calc R . . . .
C121 C 0.5261(4) 0.7092(3) -0.0390(3) 0.0322(13) Uani 1 1 d . . . . .
C105 C 0.1202(6) 0.8938(5) 0.0074(5) 0.060(2) Uani 1 1 d . . . . .
H105 H 0.125067 0.939033 -0.023332 0.072 Uiso 1 1 calc R . . . .
C210 C -0.0601(14) 0.9697(10) 0.2804(11) 0.112(6) Uani 0.5 1 d . U P . .
C215 C 0.0084(11) 0.9484(10) 0.2343(15) 0.129(7) Uani 0.5 1 d G U P . .
H215 H 0.048301 0.910445 0.247278 0.155 Uiso 0.5 1 calc R . P . .
C214 C 0.0171(13) 0.9840(15) 0.1687(13) 0.134(7) Uani 0.5 1 d G U P . .
H214 H 0.062961 0.969749 0.137858 0.161 Uiso 0.5 1 calc R . P . .
C213 C -0.0426(18) 1.0408(13) 0.1493(11) 0.148(8) Uani 0.5 1 d G U P . .
H213 H -0.036686 1.064526 0.105396 0.178 Uiso 0.5 1 calc R . P . .
C212 C -0.1110(15) 1.0620(9) 0.1954(14) 0.129(7) Uani 0.5 1 d G U P . .
H212 H -0.150993 1.100001 0.182355 0.154 Uiso 0.5 1 calc R . P . .
C211 C -0.1198(11) 1.0265(10) 0.2609(13) 0.111(6) Uani 0.5 1 d G U P . .
H211 H -0.165656 1.040697 0.291775 0.133 Uiso 0.5 1 calc R . P . .
C216 C -0.087(2) 0.935(2) 0.371(2) 0.131(9) Uani 0.5 1 d . U P . .
H21A H -0.096891 0.885022 0.385015 0.197 Uiso 0.5 1 calc . . P . .
H21B H -0.138613 0.962485 0.389248 0.197 Uiso 0.5 1 calc . . P . .
H21C H -0.040677 0.941432 0.386720 0.197 Uiso 0.5 1 calc . . P . .
C207 C 0.2323(12) 0.7429(7) -0.0932(7) 0.113(5) Uani 1 1 d . U . . .
H20A H 0.214516 0.753424 -0.132577 0.169 Uiso 1 1 calc GR U . . .
H20B H 0.287711 0.760126 -0.103058 0.169 Uiso 1 1 calc GR U . . .
H20C H 0.191174 0.766638 -0.064142 0.169 Uiso 1 1 calc GR U . . .
C201 C 0.2373(5) 0.6666(3) -0.0635(4) 0.099(4) Uani 1 1 d . U . . .
C202 C 0.1662(4) 0.6356(5) -0.0172(4) 0.075(3) Uani 1 1 d G U . . .
H202 H 0.115847 0.664573 -0.006243 0.090 Uiso 1 1 calc R . . . .
C203 C 0.1704(5) 0.5613(5) 0.0127(4) 0.102(4) Uani 1 1 d G U . . .
H203 H 0.122811 0.540547 0.043699 0.123 Uiso 1 1 calc R . . . .
C204 C 0.2457(6) 0.5180(3) -0.0036(4) 0.088(3) Uani 1 1 d G U . . .
H204 H 0.248479 0.468275 0.016382 0.106 Uiso 1 1 calc R U . . .
C205 C 0.3168(5) 0.5490(4) -0.0499(4) 0.103(4) Uani 1 1 d G U . . .
H205 H 0.367183 0.520029 -0.060877 0.123 Uiso 1 1 calc R U . . .
C206 C 0.3126(4) 0.6233(5) -0.0798(3) 0.072(3) Uani 1 1 d G U . . .
H206 H 0.360220 0.644055 -0.110819 0.087 Uiso 1 1 calc R U . . .
C221 C 0.7109(9) 0.9967(9) 0.2228(11) 0.175(5) Uani 1 1 d . U . . .
H221 H 0.768482 0.992368 0.200454 0.210 Uiso 1 1 calc R . . . .
C220 C 0.6495(14) 1.0337(8) 0.1894(7) 0.160(5) Uani 1 1 d DG U . . .
C225 C 0.5635(12) 1.0403(7) 0.2228(10) 0.155(5) Uani 1 1 d G U . . .
H225 H 0.522362 1.065010 0.200441 0.186 Uiso 1 1 calc R . . . .
C224 C 0.5389(9) 1.0098(9) 0.2896(10) 0.169(5) Uani 1 1 d G U . . .
H224 H 0.481352 1.014140 0.311982 0.203 Uiso 1 1 calc R U . . .
C223 C 0.6003(15) 0.9728(8) 0.3230(7) 0.176(5) Uani 1 1 d G U . . .
H223 H 0.583907 0.952386 0.367760 0.211 Uiso 1 1 calc R U . . .
C222 C 0.6864(13) 0.9663(8) 0.2896(11) 0.191(6) Uani 1 1 d G U . . .
H222 H 0.727472 0.941499 0.311997 0.230 Uiso 1 1 calc R U . . .
C226 C 0.685(2) 1.0629(19) 0.1195(12) 0.299(16) Uani 1 1 d D U . . .
H22A H 0.710992 1.106824 0.111100 0.449 Uiso 1 1 calc . . . . .
H22B H 0.640394 1.072978 0.097528 0.449 Uiso 1 1 calc . . . . .
H22C H 0.728472 1.027987 0.103966 0.449 Uiso 1 1 calc . . . . .

loop_
_atom_site_aniso_label
_atom_site_aniso_U_11
_atom_site_aniso_U_22
_atom_site_aniso_U_33
_atom_site_aniso_U_23
_atom_site_aniso_U_13
_atom_site_aniso_U_12
Rh1 0.0238(2) 0.0184(2) 0.0233(2) -0.00335(15) -0.00356(16) -0.00083(15)
Rh2 0.0230(2) 0.0204(2) 0.0243(2) -0.00526(16) -0.00230(16) 0.00265(16)
Cl2 0.0283(7) 0.0520(10) 0.0350(7) -0.0093(7) 0.0016(6) 0.0077(7)
Cl1 0.0301(7) 0.0302(7) 0.0301(6) -0.0020(5) -0.0022(5) -0.0085(6)
S1 0.0367(8) 0.0216(7) 0.0486(9) -0.0151(6) -0.0044(7) 0.0004(6)
P3 0.0243(7) 0.0219(7) 0.0245(6) -0.0051(5) -0.0036(5) -0.0004(5)
P2 0.0270(7) 0.0231(7) 0.0241(6) -0.0028(5) -0.0023(6) -0.0007(6)
P1 0.0262(7) 0.0224(7) 0.0253(7) -0.0048(5) -0.0042(6) -0.0015(5)
P4 0.0234(7) 0.0250(7) 0.0284(7) -0.0067(6) -0.0050(6) 0.0023(5)
C75 0.049(5) 0.041(4) 0.062(5) 0.004(4) -0.016(4) 0.019(4)
C12 0.029(3) 0.029(3) 0.035(3) -0.007(2) -0.003(3) 0.004(2)
C45 0.073(6) 0.042(4) 0.061(5) -0.010(4) -0.010(5) -0.027(4)
C61 0.031(3) 0.022(3) 0.030(3) -0.005(2) -0.002(2) 0.003(2)
C74 0.085(7) 0.036(4) 0.083(7) -0.018(4) -0.022(6) 0.031(5)
C51 0.032(3) 0.028(3) 0.027(3) -0.011(2) -0.007(2) 0.003(2)
C33 0.082(8) 0.074(7) 0.096(8) -0.065(7) -0.008(6) 0.005(6)
C21 0.031(3) 0.039(4) 0.038(3) -0.017(3) -0.003(3) -0.004(3)
C11 0.028(3) 0.029(3) 0.032(3) -0.002(2) -0.008(2) -0.005(2)
C85 0.053(6) 0.090(9) 0.173(15) 0.000(9) -0.063(8) -0.018(6)
C66 0.048(4) 0.034(3) 0.028(3) -0.005(3) -0.006(3) 0.000(3)
C71 0.032(3) 0.027(3) 0.041(3) -0.006(3) -0.004(3) 0.005(3)
C76 0.046(4) 0.034(4) 0.053(4) -0.011(3) -0.015(3) 0.011(3)
C52 0.040(4) 0.031(3) 0.030(3) -0.009(3) -0.003(3) -0.003(3)
C72 0.087(7) 0.039(4) 0.051(4) -0.017(4) -0.018(5) 0.019(4)
C46 0.059(5) 0.038(4) 0.039(4) -0.004(3) -0.005(3) -0.017(4)
C3 0.030(3) 0.027(3) 0.026(3) -0.001(2) -0.004(2) 0.000(2)
C63 0.077(6) 0.030(4) 0.071(6) -0.017(4) -0.024(5) 0.007(4)
C41 0.032(3) 0.025(3) 0.031(3) -0.001(2) 0.004(3) 0.001(2)
C1 0.022(3) 0.024(3) 0.031(3) -0.005(2) -0.004(2) 0.002(2)
C86 0.033(4) 0.054(5) 0.102(8) 0.006(5) -0.023(5) -0.004(4)
C16 0.035(4) 0.064(5) 0.059(5) -0.021(4) -0.014(4) -0.003(4)
C54 0.039(4) 0.044(4) 0.042(4) -0.017(3) -0.009(3) 0.008(3)
C82 0.037(4) 0.049(4) 0.067(5) -0.017(4) -0.011(4) -0.010(3)
C25 0.059(5) 0.083(7) 0.057(5) -0.041(5) -0.006(4) -0.016(5)
C53 0.034(3) 0.039(4) 0.033(3) -0.009(3) 0.003(3) 0.005(3)
C15 0.028(4) 0.085(7) 0.074(6) -0.028(5) -0.014(4) -0.001(4)
C83 0.058(5) 0.051(5) 0.084(7) -0.015(5) -0.011(5) -0.023(4)
C34 0.072(7) 0.117(11) 0.086(8) -0.083(8) 0.007(6) -0.022(7)
C81 0.032(3) 0.040(4) 0.035(3) -0.006(3) -0.006(3) -0.006(3)
C24 0.079(7) 0.089(8) 0.086(7) -0.066(7) -0.001(6) -0.022(6)
C42 0.043(4) 0.038(4) 0.047(4) 0.004(3) -0.010(3) 0.000(3)
C31 0.033(3) 0.042(4) 0.034(3) -0.014(3) 0.003(3) -0.010(3)
C62 0.056(5) 0.031(3) 0.037(3) -0.008(3) -0.011(3) 0.001(3)
C56 0.040(4) 0.045(4) 0.058(4) -0.030(4) 0.003(3) -0.007(3)
C73 0.126(11) 0.039(5) 0.080(7) -0.024(5) -0.027(7) 0.030(6)
C65 0.058(5) 0.036(4) 0.037(3) 0.002(3) -0.014(3) 0.006(3)
C26 0.048(4) 0.059(5) 0.045(4) -0.021(4) -0.012(3) -0.008(4)
C35 0.083(7) 0.130(11) 0.035(4) -0.040(6) 0.007(4) -0.048(7)
C64 0.062(5) 0.024(3) 0.050(4) -0.001(3) -0.004(4) 0.010(3)
C43 0.058(5) 0.035(4) 0.053(5) 0.008(3) -0.006(4) -0.006(4)
C23 0.093(8) 0.045(5) 0.101(8) -0.040(5) -0.015(7) -0.017(5)
C84 0.061(6) 0.083(8) 0.093(8) -0.003(6) -0.027(6) -0.039(6)
C22 0.056(5) 0.038(4) 0.053(4) -0.017(3) -0.003(4) -0.005(3)
C14 0.026(3) 0.055(5) 0.052(4) -0.012(4) -0.003(3) 0.007(3)
C55 0.040(4) 0.058(5) 0.078(6) -0.052(5) 0.005(4) 0.000(4)
C32 0.059(5) 0.045(4) 0.062(5) -0.029(4) -0.010(4) 0.001(4)
C4 0.028(3) 0.029(3) 0.028(3) -0.010(2) -0.007(2) 0.000(2)
C36 0.055(5) 0.070(6) 0.035(4) -0.012(4) -0.004(3) -0.019(4)
C13 0.037(4) 0.033(3) 0.046(4) -0.005(3) -0.004(3) 0.004(3)
C44 0.068(6) 0.030(4) 0.068(5) -0.002(4) 0.004(5) -0.017(4)
Rh4 0.0242(2) 0.0166(2) 0.0288(2) -0.00796(16) -0.00387(17) 0.00279(15)
Rh3 0.0238(2) 0.0210(2) 0.0328(2) -0.00948(17) 0.00052(18) -0.00192(16)
Cl4 0.0286(7) 0.0263(7) 0.0407(7) -0.0138(6) -0.0073(6) 0.0100(5)
Cl3 0.0307(8) 0.0497(10) 0.0551(10) -0.0279(8) 0.0123(7) -0.0101(7)
S2 0.0334(8) 0.0256(7) 0.0412(8) 0.0038(6) -0.0049(7) 0.0010(6)
P6 0.0286(7) 0.0184(6) 0.0295(7) -0.0091(5) -0.0042(6) -0.0004(5)
P7 0.0240(7) 0.0209(7) 0.0308(7) -0.0107(6) -0.0013(6) 0.0018(5)
P8 0.0240(7) 0.0240(7) 0.0352(7) -0.0138(6) -0.0067(6) 0.0038(5)
P5 0.0276(7) 0.0255(7) 0.0360(8) -0.0113(6) -0.0018(6) -0.0052(6)
C111 0.032(3) 0.026(3) 0.047(4) -0.014(3) 0.007(3) -0.007(3)
C124 0.045(4) 0.042(4) 0.033(3) -0.011(3) 0.003(3) -0.016(3)
C144 0.046(4) 0.035(4) 0.050(4) -0.015(3) -0.014(3) 0.013(3)
C134 0.070(6) 0.020(3) 0.071(6) -0.012(3) 0.009(5) -0.008(3)
C173 0.087(7) 0.055(5) 0.044(5) -0.007(4) -0.008(5) 0.017(5)
C106 0.036(4) 0.046(4) 0.063(5) -0.014(4) -0.017(4) -0.003(3)
C104 0.043(5) 0.066(7) 0.148(12) -0.028(7) -0.041(6) 0.004(5)
C145 0.035(4) 0.043(4) 0.061(5) -0.025(4) -0.005(3) 0.013(3)
C152 0.084(7) 0.066(6) 0.042(4) -0.027(4) -0.014(4) 0.023(5)
C166 0.030(3) 0.030(3) 0.060(4) -0.008(3) -0.007(3) 0.001(3)
C175 0.083(8) 0.122(11) 0.060(6) -0.038(7) -0.041(6) 0.015(7)
C174 0.088(8) 0.098(9) 0.045(5) -0.011(5) -0.028(5) 0.026(7)
C141 0.030(3) 0.025(3) 0.036(3) -0.013(2) -0.012(3) 0.005(2)
C163 0.028(4) 0.114(10) 0.104(9) -0.044(8) -0.020(5) -0.004(5)
C126 0.039(4) 0.030(3) 0.031(3) -0.011(2) -0.005(3) 0.003(3)
C161 0.025(3) 0.035(3) 0.056(4) -0.025(3) -0.008(3) 0.009(3)
C6 0.029(3) 0.028(3) 0.036(3) -0.011(2) -0.005(3) -0.003(2)
C115 0.078(7) 0.045(5) 0.078(7) -0.018(5) 0.004(5) -0.031(5)
C146 0.031(3) 0.029(3) 0.057(4) -0.014(3) -0.004(3) 0.003(3)
C176 0.065(6) 0.065(6) 0.063(5) -0.029(4) -0.033(5) 0.006(4)
C112 0.064(5) 0.042(4) 0.040(4) -0.015(3) 0.003(4) -0.010(4)
C103 0.036(5) 0.083(9) 0.230(19) -0.029(10) -0.049(8) -0.012(5)
C156 0.038(4) 0.054(5) 0.056(5) 0.004(4) -0.011(4) -0.002(4)
C143 0.053(4) 0.026(3) 0.052(4) -0.008(3) -0.014(4) 0.005(3)
C164 0.036(4) 0.055(5) 0.090(7) -0.035(5) 0.008(4) -0.010(4)
C116 0.058(5) 0.041(4) 0.054(4) -0.011(3) -0.010(4) -0.020(4)
C113 0.092(7) 0.042(5) 0.039(4) -0.004(3) 0.002(4) -0.013(5)
C114 0.077(6) 0.029(4) 0.060(5) -0.006(4) 0.016(5) -0.016(4)
C171 0.039(4) 0.041(4) 0.037(3) -0.012(3) -0.018(3) 0.011(3)
C101 0.032(3) 0.039(4) 0.047(4) -0.018(3) -0.003(3) -0.008(3)
C2 0.016(2) 0.020(3) 0.038(3) -0.012(2) 0.002(2) 0.003(2)
C136 0.060(5) 0.032(4) 0.051(4) -0.015(3) -0.013(4) -0.009(3)
C5 0.023(3) 0.027(3) 0.035(3) -0.015(2) 0.000(2) 0.000(2)
C125 0.038(4) 0.033(3) 0.043(4) -0.016(3) 0.000(3) -0.003(3)
C172 0.066(5) 0.037(4) 0.045(4) -0.013(3) -0.017(4) 0.018(4)
C162 0.036(4) 0.076(6) 0.069(5) -0.026(5) -0.015(4) 0.001(4)
C155 0.042(5) 0.099(9) 0.055(6) 0.024(6) -0.010(4) -0.013(5)
C142 0.034(3) 0.030(3) 0.036(3) -0.008(3) -0.002(3) 0.005(3)
C122 0.035(4) 0.052(4) 0.040(4) -0.010(3) -0.002(3) 0.010(3)
C135 0.066(6) 0.030(4) 0.075(6) -0.021(4) -0.004(5) -0.015(4)
C151 0.028(3) 0.043(4) 0.034(3) -0.012(3) 0.001(3) 0.011(3)
C133 0.089(7) 0.035(4) 0.058(5) 0.009(4) -0.020(5) -0.006(4)
C131 0.036(3) 0.020(3) 0.038(3) -0.008(2) 0.003(3) -0.002(2)
C102 0.035(4) 0.063(6) 0.116(9) -0.013(6) -0.019(5) -0.010(4)
C165 0.031(4) 0.034(4) 0.077(6) -0.019(4) 0.005(4) -0.001(3)
C123 0.049(5) 0.063(5) 0.031(3) -0.001(3) -0.003(3) 0.004(4)
C153 0.105(10) 0.130(12) 0.040(5) -0.042(6) -0.012(6) 0.052(8)
C132 0.066(5) 0.025(3) 0.045(4) -0.006(3) -0.010(4) -0.005(3)
C154 0.050(6) 0.152(13) 0.029(4) 0.006(6) 0.005(4) 0.018(7)
C121 0.036(3) 0.026(3) 0.032(3) -0.008(2) -0.004(3) -0.007(3)
C105 0.054(5) 0.044(5) 0.087(7) -0.019(4) -0.032(5) 0.008(4)
C210 0.086(11) 0.078(11) 0.213(16) -0.071(11) -0.069(12) -0.004(9)
C215 0.077(12) 0.103(14) 0.221(18) -0.056(13) -0.052(13) -0.003(10)
C214 0.097(13) 0.118(15) 0.214(17) -0.059(14) -0.046(14) -0.044(10)
C213 0.124(16) 0.131(16) 0.198(17) -0.028(14) -0.056(14) -0.043(12)
C212 0.143(14) 0.069(12) 0.214(18) -0.054(12) -0.082(14) -0.023(10)
C211 0.104(12) 0.070(11) 0.207(17) -0.076(11) -0.076(13) 0.000(9)
C216 0.10(2) 0.10(2) 0.215(16) -0.058(19) -0.070(18) 0.013(18)
C207 0.192(13) 0.064(7) 0.136(9) -0.038(7) -0.121(9) 0.005(8)
C201 0.113(9) 0.101(8) 0.098(7) -0.031(7) -0.058(7) 0.007(7)
C202 0.065(6) 0.111(8) 0.059(5) -0.028(5) -0.023(5) -0.013(6)
C203 0.087(8) 0.115(9) 0.107(8) -0.027(8) -0.025(7) -0.023(7)
C204 0.111(8) 0.061(6) 0.107(7) -0.015(5) -0.055(6) -0.012(6)
C205 0.094(8) 0.099(8) 0.121(8) -0.030(7) -0.037(7) -0.010(7)
C206 0.063(5) 0.090(6) 0.083(6) -0.049(5) -0.026(5) 0.006(5)
C221 0.173(10) 0.165(13) 0.233(10) -0.120(11) -0.070(8) 0.018(10)
C220 0.168(10) 0.132(11) 0.241(10) -0.109(9) -0.077(8) -0.018(10)
C225 0.167(9) 0.111(10) 0.247(10) -0.108(9) -0.081(9) -0.013(9)
C224 0.188(9) 0.127(10) 0.243(10) -0.111(9) -0.071(8) -0.005(8)
C223 0.187(10) 0.160(10) 0.231(10) -0.108(9) -0.071(8) -0.015(10)
C222 0.191(9) 0.183(11) 0.235(10) -0.104(10) -0.068(9) 0.003(10)
C226 0.23(2) 0.29(3) 0.273(13) 0.02(3) -0.050(12) 0.03(3)

loop_
_atom_type_symbol
_atom_type_description
_atom_type_scat_dispersion_real
_atom_type_scat_dispersion_imag
_atom_type_scat_source
C C 0.0181 0.0091 'International Tables Vol C Tables 4.2.6.8 and 6.1.1.4'
H H 0.0000 0.0000 'International Tables Vol C Tables 4.2.6.8 and 6.1.1.4'
Cl Cl 0.3639 0.7018 'International Tables Vol C Tables 4.2.6.8 and 6.1.1.4'
P P 0.2955 0.4335 'International Tables Vol C Tables 4.2.6.8 and 6.1.1.4'
Rh Rh 0.0927 3.6045 'International Tables Vol C Tables 4.2.6.8 and 6.1.1.4'
S S 0.3331 0.5567 'International Tables Vol C Tables 4.2.6.8 and 6.1.1.4'

loop_
_exptl_crystal_face_index_h
_exptl_crystal_face_index_k
_exptl_crystal_face_index_l
_exptl_crystal_face_perp_dist
-1 0 -14 0.0523
1 0 14 0.0287
-8 7 0 0.1523
7 -7 -2 0.1976
9 8 8 0.0662
-9 -8 -8 0.0663
-5 6 10 0.1030
5 -6 -10 0.1380

loop_
_geom_angle_atom_site_label_1
_geom_angle_atom_site_label_2
_geom_angle_atom_site_label_3
_geom_angle
_geom_angle_site_symmetry_1
_geom_angle_site_symmetry_3
_geom_angle_publ_flag
Cl1 Rh1 Rh2 162.53(4) . . ?
P3 Rh1 Rh2 93.98(4) . . ?
P3 Rh1 Cl1 87.88(5) . . ?
P3 Rh1 P1 173.98(5) . . ?
P1 Rh1 Rh2 92.01(4) . . ?
P1 Rh1 Cl1 86.56(5) . . ?
C1 Rh1 Rh2 45.21(18) . . ?
C1 Rh1 Cl1 152.25(18) . . ?
C1 Rh1 P3 89.89(18) . . ?
C1 Rh1 P1 93.95(18) . . ?
Cl2 Rh2 Rh1 161.89(5) . . ?
P2 Rh2 Rh1 94.58(4) . . ?
P2 Rh2 Cl2 88.38(6) . . ?
P2 Rh2 P4 172.34(6) . . ?
P4 Rh2 Rh1 92.55(4) . . ?
P4 Rh2 Cl2 85.71(6) . . ?
C1 Rh2 Rh1 44.97(18) . . ?
C1 Rh2 Cl2 153.11(19) . . ?
C1 Rh2 P2 88.85(18) . . ?
C1 Rh2 P4 94.21(18) . . ?
C61 P3 Rh1 115.6(2) . . ?
C61 P3 C51 104.4(3) . . ?
C61 P3 C4 103.7(3) . . ?
C51 P3 Rh1 115.7(2) . . ?
C51 P3 C4 103.1(3) . . ?
C4 P3 Rh1 112.86(19) . . ?
C3 P2 Rh2 113.26(19) . . ?
C41 P2 Rh2 113.1(2) . . ?
C41 P2 C3 100.5(3) . . ?
C31 P2 Rh2 114.8(3) . . ?
C31 P2 C3 104.2(3) . . ?
C31 P2 C41 109.8(3) . . ?
C21 P1 Rh1 119.6(2) . . ?
C21 P1 C3 104.7(3) . . ?
C11 P1 Rh1 112.0(2) . . ?
C11 P1 C21 105.4(3) . . ?
C11 P1 C3 101.5(3) . . ?
C3 P1 Rh1 111.8(2) . . ?
C71 P4 Rh2 119.6(2) . . ?
C71 P4 C81 106.0(3) . . ?
C71 P4 C4 105.4(3) . . ?
C81 P4 Rh2 111.1(2) . . ?
C4 P4 Rh2 111.5(2) . . ?
C4 P4 C81 101.5(3) . . ?
C74 C75 H75 119.8 . . ?
C74 C75 C76 120.4(8) . . ?
C76 C75 H75 119.8 . . ?
C11 C12 H12 119.1 . . ?
C13 C12 H12 119.1 . . ?
C13 C12 C11 121.7(7) . . ?
C46 C45 H45 120.1 . . ?
C46 C45 C44 119.8(9) . . ?
C44 C45 H45 120.1 . . ?
C66 C61 P3 120.8(5) . . ?
C62 C61 P3 120.3(5) . . ?
C62 C61 C66 118.7(6) . . ?
C75 C74 H74 119.7 . . ?
C75 C74 C73 120.6(8) . . ?
C73 C74 H74 119.7 . . ?
C52 C51 P3 119.5(5) . . ?
C52 C51 C56 118.9(6) . . ?
C56 C51 P3 121.6(5) . . ?
C34 C33 H33 119.1 . . ?
C34 C33 C32 121.7(12) . . ?
C32 C33 H33 119.1 . . ?
C26 C21 P1 122.4(6) . . ?
C26 C21 C22 118.3(7) . . ?
C22 C21 P1 119.3(6) . . ?
C12 C11 P1 118.0(5) . . ?
C12 C11 C16 118.5(7) . . ?
C16 C11 P1 123.5(6) . . ?
C86 C85 H85 119.3 . . ?
C84 C85 H85 119.3 . . ?
C84 C85 C86 121.4(10) . . ?
C61 C66 H66 119.5 . . ?
C65 C66 C61 121.1(7) . . ?
C65 C66 H66 119.5 . . ?
C76 C71 P4 120.9(6) . . ?
C72 C71 P4 119.6(6) . . ?
C72 C71 C76 119.5(7) . . ?
C75 C76 C71 120.3(8) . . ?
C75 C76 H76 119.9 . . ?
C71 C76 H76 119.9 . . ?
C51 C52 H52 119.7 . . ?
C51 C52 C53 120.5(7) . . ?
C53 C52 H52 119.7 . . ?
C71 C72 H72 119.4 . . ?
C71 C72 C73 121.1(9) . . ?
C73 C72 H72 119.4 . . ?
C45 C46 H46 119.6 . . ?
C45 C46 C41 120.7(8) . . ?
C41 C46 H46 119.6 . . ?
P2 C3 H3A 109.7 . . ?
P2 C3 H3B 109.7 . . ?
P1 C3 P2 109.9(3) . . ?
P1 C3 H3A 109.7 . . ?
P1 C3 H3B 109.7 . . ?
H3A C3 H3B 108.2 . . ?
C62 C63 H63 120.1 . . ?
C64 C63 H63 120.1 . . ?
C64 C63 C62 119.9(8) . . ?
C46 C41 P2 119.7(5) . . ?
C46 C41 C42 118.2(7) . . ?
C42 C41 P2 121.8(6) . . ?
Rh1 C1 Rh2 89.8(3) . . ?
S1 C1 Rh1 135.1(4) . . ?
S1 C1 Rh2 135.1(4) . . ?
C85 C86 H86 121.0 . . ?
C81 C86 C85 117.9(10) . . ?
C81 C86 H86 121.0 . . ?
C11 C16 H16 121.1 . . ?
C11 C16 C15 117.9(8) . . ?
C15 C16 H16 121.1 . . ?
C53 C54 H54 120.2 . . ?
C53 C54 C55 119.7(7) . . ?
C55 C54 H54 120.2 . . ?
C83 C82 H82 119.0 . . ?
C81 C82 H82 119.0 . . ?
C81 C82 C83 122.1(9) . . ?
C24 C25 H25 120.0 . . ?
C26 C25 H25 120.0 . . ?
C26 C25 C24 120.0(9) . . ?
C52 C53 H53 119.9 . . ?
C54 C53 C52 120.2(7) . . ?
C54 C53 H53 119.9 . . ?
C16 C15 H15 118.9 . . ?
C14 C15 C16 122.3(8) . . ?
C14 C15 H15 118.9 . . ?
C82 C83 H83 120.6 . . ?
C82 C83 C84 118.8(10) . . ?
C84 C83 H83 120.6 . . ?
C33 C34 H34 120.5 . . ?
C33 C34 C35 119.0(9) . . ?
C35 C34 H34 120.5 . . ?
C86 C81 P4 122.5(6) . . ?
C82 C81 P4 117.7(6) . . ?
C82 C81 C86 119.8(7) . . ?
C25 C24 H24 119.9 . . ?
C23 C24 C25 120.2(9) . . ?
C23 C24 H24 119.9 . . ?
C41 C42 H42 119.9 . . ?
C43 C42 C41 120.2(8) . . ?
C43 C42 H42 119.9 . . ?
C32 C31 P2 117.0(6) . . ?
C36 C31 P2 124.3(7) . . ?
C36 C31 C32 118.6(8) . . ?
C61 C62 C63 120.6(7) . . ?
C61 C62 H62 119.7 . . ?
C63 C62 H62 119.7 . . ?
C51 C56 H56 119.8 . . ?
C55 C56 C51 120.3(7) . . ?
C55 C56 H56 119.8 . . ?
C74 C73 H73 121.0 . . ?
C72 C73 C74 118.0(10) . . ?
C72 C73 H73 121.0 . . ?
C66 C65 H65 120.2 . . ?
C64 C65 C66 119.6(7) . . ?
C64 C65 H65 120.2 . . ?
C21 C26 H26 119.5 . . ?
C25 C26 C21 120.9(9) . . ?
C25 C26 H26 119.5 . . ?
C34 C35 H35 119.4 . . ?
C34 C35 C36 121.1(10) . . ?
C36 C35 H35 119.4 . . ?
C63 C64 C65 120.1(7) . . ?
C63 C64 H64 119.9 . . ?
C65 C64 H64 119.9 . . ?
C42 C43 H43 119.8 . . ?
C44 C43 C42 120.4(8) . . ?
C44 C43 H43 119.8 . . ?
C24 C23 H23 119.4 . . ?
C24 C23 C22 121.3(10) . . ?
C22 C23 H23 119.4 . . ?
C85 C84 C83 119.8(9) . . ?
C85 C84 H84 120.1 . . ?
C83 C84 H84 120.1 . . ?
C21 C22 H22 120.4 . . ?
C23 C22 C21 119.2(9) . . ?
C23 C22 H22 120.4 . . ?
C15 C14 H14 120.1 . . ?
C15 C14 C13 119.7(7) . . ?
C13 C14 H14 120.1 . . ?
C54 C55 C56 120.4(8) . . ?
C54 C55 H55 119.8 . . ?
C56 C55 H55 119.8 . . ?
C33 C32 C31 119.6(10) . . ?
C33 C32 H32 120.2 . . ?
C31 C32 H32 120.2 . . ?
P3 C4 H4A 109.6 . . ?
P3 C4 H4B 109.6 . . ?
P4 C4 P3 110.1(3) . . ?
P4 C4 H4A 109.6 . . ?
P4 C4 H4B 109.6 . . ?
H4A C4 H4B 108.2 . . ?
C31 C36 H36 120.0 . . ?
C35 C36 C31 119.9(10) . . ?
C35 C36 H36 120.0 . . ?
C12 C13 H13 120.1 . . ?
C14 C13 C12 119.9(8) . . ?
C14 C13 H13 120.1 . . ?
C45 C44 H44 119.7 . . ?
C43 C44 C45 120.6(8) . . ?
C43 C44 H44 119.7 . . ?
Cl4 Rh4 Rh3 163.44(4) . . ?
P6 Rh4 Rh3 94.67(4) . . ?
P6 Rh4 Cl4 88.07(5) . . ?
P8 Rh4 Rh3 91.49(4) . . ?
P8 Rh4 Cl4 85.39(5) . . ?
P8 Rh4 P6 173.45(6) . . ?
C2 Rh4 Rh3 44.98(17) . . ?
C2 Rh4 Cl4 151.45(18) . . ?
C2 Rh4 P6 91.07(19) . . ?
C2 Rh4 P8 94.87(19) . . ?
Cl3 Rh3 Rh4 161.12(6) . . ?
P7 Rh3 Rh4 94.88(4) . . ?
P7 Rh3 Cl3 89.18(6) . . ?
P5 Rh3 Rh4 91.49(4) . . ?
P5 Rh3 Cl3 84.42(6) . . ?
P5 Rh3 P7 173.53(6) . . ?
C2 Rh3 Rh4 44.53(17) . . ?
C2 Rh3 Cl3 153.99(18) . . ?
C2 Rh3 P7 91.46(18) . . ?
C2 Rh3 P5 93.89(19) . . ?
C6 P6 Rh4 112.7(2) . . ?
C6 P6 C131 104.6(3) . . ?
C6 P6 C121 103.1(3) . . ?
C131 P6 Rh4 115.4(2) . . ?
C131 P6 C121 103.5(3) . . ?
C121 P6 Rh4 116.2(2) . . ?
C141 P7 Rh3 117.7(2) . . ?
C5 P7 Rh3 112.0(2) . . ?
C5 P7 C141 103.4(3) . . ?
C151 P7 Rh3 114.6(3) . . ?
C151 P7 C141 103.6(3) . . ?
C151 P7 C5 103.9(3) . . ?
C161 P8 Rh4 112.8(2) . . ?
C161 P8 C171 106.6(4) . . ?
C161 P8 C5 101.6(3) . . ?
C171 P8 Rh4 116.3(3) . . ?
C171 P8 C5 105.7(3) . . ?
C5 P8 Rh4 112.6(2) . . ?
C111 P5 Rh3 117.4(3) . . ?
C111 P5 C6 104.1(3) . . ?
C6 P5 Rh3 113.0(2) . . ?
C101 P5 Rh3 111.9(2) . . ?
C101 P5 C111 107.4(3) . . ?
C101 P5 C6 101.6(3) . . ?
C112 C111 P5 119.4(6) . . ?
C112 C111 C116 119.7(7) . . ?
C116 C111 P5 120.8(6) . . ?
C125 C124 H124 120.3 . . ?
C125 C124 C123 119.4(7) . . ?
C123 C124 H124 120.3 . . ?
C145 C144 H144 120.2 . . ?
C145 C144 C143 119.6(7) . . ?
C143 C144 H144 120.2 . . ?
C135 C134 H134 120.3 . . ?
C135 C134 C133 119.3(7) . . ?
C133 C134 H134 120.3 . . ?
C174 C173 H173 119.6 . . ?
C174 C173 C172 120.9(10) . . ?
C172 C173 H173 119.6 . . ?
C101 C106 H106 119.0 . . ?
C105 C106 H106 119.0 . . ?
C105 C106 C101 122.1(8) . . ?
C103 C104 H104 119.5 . . ?
C103 C104 C105 121.0(10) . . ?
C105 C104 H104 119.5 . . ?
C144 C145 H145 119.8 . . ?
C144 C145 C146 120.4(7) . . ?
C146 C145 H145 119.8 . . ?
C151 C152 H152 120.3 . . ?
C153 C152 H152 120.3 . . ?
C153 C152 C151 119.4(11) . . ?
C161 C166 H166 119.3 . . ?
C161 C166 C165 121.4(8) . . ?
C165 C166 H166 119.3 . . ?
C174 C175 H175 119.6 . . ?
C174 C175 C176 120.8(10) . . ?
C176 C175 H175 119.6 . . ?
C173 C174 C175 119.8(9) . . ?
C173 C174 H174 120.1 . . ?
C175 C174 H174 120.1 . . ?
C146 C141 P7 117.8(5) . . ?
C142 C141 P7 123.0(5) . . ?
C142 C141 C146 119.2(6) . . ?
C164 C163 H163 119.0 . . ?
C164 C163 C162 121.9(9) . . ?
C162 C163 H163 119.0 . . ?
C125 C126 H126 119.8 . . ?
C121 C126 H126 119.8 . . ?
C121 C126 C125 120.4(6) . . ?
C166 C161 P8 116.6(5) . . ?
C162 C161 P8 123.8(7) . . ?
C162 C161 C166 119.6(7) . . ?
P6 C6 P5 109.6(3) . . ?
P6 C6 H6A 109.8 . . ?
P6 C6 H6B 109.8 . . ?
P5 C6 H6A 109.8 . . ?
P5 C6 H6B 109.8 . . ?
H6A C6 H6B 108.2 . . ?
C116 C115 H115 119.5 . . ?
C114 C115 H115 119.5 . . ?
C114 C115 C116 121.1(9) . . ?
C145 C146 H146 119.9 . . ?
C141 C146 C145 120.1(7) . . ?
C141 C146 H146 119.9 . . ?
C175 C176 H176 120.2 . . ?
C171 C176 C175 119.6(10) . . ?
C171 C176 H176 120.2 . . ?
C111 C112 H112 120.5 . . ?
C111 C112 C113 118.9(8) . . ?
C113 C112 H112 120.5 . . ?
C104 C103 H103 119.3 . . ?
C104 C103 C102 121.5(10) . . ?
C102 C103 H103 119.3 . . ?
C155 C156 H156 119.7 . . ?
C155 C156 C151 120.6(11) . . ?
C151 C156 H156 119.7 . . ?
C144 C143 H143 120.1 . . ?
C144 C143 C142 119.7(7) . . ?
C142 C143 H143 120.1 . . ?
C163 C164 H164 120.0 . . ?
C165 C164 C163 120.1(8) . . ?
C165 C164 H164 120.0 . . ?
C111 C116 H116 120.4 . . ?
C115 C116 C111 119.3(8) . . ?
C115 C116 H116 120.4 . . ?
C112 C113 H113 119.8 . . ?
C114 C113 C112 120.3(9) . . ?
C114 C113 H113 119.8 . . ?
C115 C114 C113 120.6(8) . . ?
C115 C114 H114 119.7 . . ?
C113 C114 H114 119.7 . . ?
C176 C171 P8 121.9(7) . . ?
C176 C171 C172 119.4(8) . . ?
C172 C171 P8 118.7(6) . . ?
C106 C101 P5 117.5(5) . . ?
C102 C101 P5 124.8(7) . . ?
C102 C101 C106 117.8(8) . . ?
Rh4 C2 Rh3 90.5(3) . . ?
S2 C2 Rh4 135.5(3) . . ?
S2 C2 Rh3 134.0(3) . . ?
C135 C136 H136 119.9 . . ?
C135 C136 C131 120.3(8) . . ?
C131 C136 H136 119.9 . . ?
P7 C5 H5A 109.7 . . ?
P7 C5 H5B 109.7 . . ?
P8 C5 P7 110.0(3) . . ?
P8 C5 H5A 109.7 . . ?
P8 C5 H5B 109.7 . . ?
H5A C5 H5B 108.2 . . ?
C124 C125 C126 120.4(7) . . ?
C124 C125 H125 119.8 . . ?
C126 C125 H125 119.8 . . ?
C173 C172 H172 120.2 . . ?
C171 C172 C173 119.6(9) . . ?
C171 C172 H172 120.2 . . ?
C163 C162 H162 121.1 . . ?
C161 C162 C163 117.7(9) . . ?
C161 C162 H162 121.1 . . ?
C156 C155 H155 119.6 . . ?
C154 C155 C156 120.8(11) . . ?
C154 C155 H155 119.6 . . ?
C141 C142 C143 120.9(7) . . ?
C141 C142 H142 119.6 . . ?
C143 C142 H142 119.6 . . ?
C123 C122 H122 120.2 . . ?
C123 C122 C121 119.5(7) . . ?
C121 C122 H122 120.2 . . ?
C134 C135 C136 120.7(8) . . ?
C134 C135 H135 119.7 . . ?
C136 C135 H135 119.7 . . ?
C152 C151 P7 120.0(6) . . ?
C156 C151 P7 121.1(7) . . ?
C156 C151 C152 118.9(8) . . ?
C134 C133 H133 120.0 . . ?
C134 C133 C132 120.0(9) . . ?
C132 C133 H133 120.0 . . ?
C136 C131 P6 119.8(6) . . ?
C132 C131 P6 120.9(5) . . ?
C132 C131 C136 119.3(6) . . ?
C103 C102 H102 120.5 . . ?
C101 C102 C103 118.9(10) . . ?
C101 C102 H102 120.5 . . ?
C166 C165 H165 120.4 . . ?
C164 C165 C166 119.2(9) . . ?
C164 C165 H165 120.4 . . ?
C124 C123 H123 119.6 . . ?
C122 C123 C124 120.9(7) . . ?
C122 C123 H123 119.6 . . ?
C152 C153 H153 120.0 . . ?
C152 C153 C154 120.0(13) . . ?
C154 C153 H153 120.0 . . ?
C133 C132 H132 119.9 . . ?
C131 C132 C133 120.3(8) . . ?
C131 C132 H132 119.9 . . ?
C155 C154 C153 120.3(9) . . ?
C155 C154 H154 119.9 . . ?
C153 C154 H154 119.9 . . ?
C126 C121 P6 118.8(5) . . ?
C126 C121 C122 119.4(6) . . ?
C122 C121 P6 121.7(5) . . ?
C106 C105 C104 118.7(10) . . ?
C106 C105 H105 120.7 . . ?
C104 C105 H105 120.7 . . ?
C215 C210 C211 120.0 . . ?
C215 C210 C216 130.2(18) . . ?
C211 C210 C216 109.7(18) . . ?
C210 C215 H215 120.0 . . ?
C210 C215 C214 120.0 . . ?
C214 C215 H215 120.0 . . ?
C215 C214 H214 120.0 . . ?
C213 C214 C215 120.0 . . ?
C213 C214 H214 120.0 . . ?
C214 C213 H213 120.0 . . ?
C212 C213 C214 120.0 . . ?
C212 C213 H213 120.0 . . ?
C213 C212 H212 120.0 . . ?
C213 C212 C211 120.0 . . ?
C211 C212 H212 120.0 . . ?
C210 C211 H211 120.0 . . ?
C212 C211 C210 120.0 . . ?
C212 C211 H211 120.0 . . ?
C210 C216 H21A 109.5 . . ?
C210 C216 H21B 109.5 . . ?
C210 C216 H21C 109.5 . . ?
H21A C216 H21B 109.5 . . ?
H21A C216 H21C 109.5 . . ?
H21B C216 H21C 109.5 . . ?
H20A C207 H20B 109.5 . . ?
H20A C207 H20C 109.5 . . ?
H20B C207 H20C 109.5 . . ?
C201 C207 H20A 109.5 . . ?
C201 C207 H20B 109.5 . . ?
C201 C207 H20C 109.5 . . ?
C202 C201 C207 119.3(10) . . ?
C202 C201 C206 120.0 . . ?
C206 C201 C207 120.7(10) . . ?
C201 C202 H202 120.0 . . ?
C203 C202 C201 120.0 . . ?
C203 C202 H202 120.0 . . ?
C202 C203 H203 120.0 . . ?
C202 C203 C204 120.0 . . ?
C204 C203 H203 120.0 . . ?
C203 C204 H204 120.0 . . ?
C205 C204 C203 120.0 . . ?
C205 C204 H204 120.0 . . ?
C204 C205 H205 120.0 . . ?
C204 C205 C206 120.0 . . ?
C206 C205 H205 120.0 . . ?
C201 C206 H206 120.0 . . ?
C205 C206 C201 120.0 . . ?
C205 C206 H206 120.0 . . ?
C220 C221 H221 120.0 . . ?
C220 C221 C222 120.0 . . ?
C222 C221 H221 120.0 . . ?
C221 C220 C225 120.0 . . ?
C221 C220 C226 113(2) . . ?
C225 C220 C226 127(2) . . ?
C220 C225 H225 120.0 . . ?
C224 C225 C220 120.0 . . ?
C224 C225 H225 120.0 . . ?
C225 C224 H224 120.0 . . ?
C223 C224 C225 120.0 . . ?
C223 C224 H224 120.0 . . ?
C224 C223 H223 120.0 . . ?
C224 C223 C222 120.0 . . ?
C222 C223 H223 120.0 . . ?
C221 C222 H222 120.0 . . ?
C223 C222 C221 120.0 . . ?
C223 C222 H222 120.0 . . ?
C220 C226 H22A 109.5 . . ?
C220 C226 H22B 109.5 . . ?
C220 C226 H22C 109.5 . . ?
H22A C226 H22B 109.5 . . ?
H22A C226 H22C 109.5 . . ?
H22B C226 H22C 109.5 . . ?

loop_
_geom_bond_atom_site_label_1
_geom_bond_atom_site_label_2
_geom_bond_distance
_geom_bond_site_symmetry_2
_geom_bond_publ_flag
Rh1 Rh2 2.7058(6) . ?
Rh1 Cl1 2.3608(14) . ?
Rh1 P3 2.3105(14) . ?
Rh1 P1 2.3150(15) . ?
Rh1 C1 1.912(6) . ?
Rh2 Cl2 2.3657(16) . ?
Rh2 P2 2.3083(15) . ?
Rh2 P4 2.3111(15) . ?
Rh2 C1 1.920(6) . ?
S1 C1 1.614(6) . ?
P3 C61 1.810(6) . ?
P3 C51 1.827(6) . ?
P3 C4 1.827(6) . ?
P2 C3 1.836(6) . ?
P2 C41 1.825(7) . ?
P2 C31 1.811(7) . ?
P1 C21 1.815(7) . ?
P1 C11 1.814(7) . ?
P1 C3 1.825(6) . ?
P4 C71 1.812(7) . ?
P4 C81 1.821(7) . ?
P4 C4 1.814(6) . ?
C75 H75 0.9300 . ?
C75 C74 1.358(15) . ?
C75 C76 1.385(11) . ?
C12 H12 0.9300 . ?
C12 C11 1.396(9) . ?
C12 C13 1.385(10) . ?
C45 H45 0.9300 . ?
C45 C46 1.384(11) . ?
C45 C44 1.388(14) . ?
C61 C66 1.396(9) . ?
C61 C62 1.373(10) . ?
C74 H74 0.9300 . ?
C74 C73 1.416(16) . ?
C51 C52 1.378(9) . ?
C51 C56 1.400(10) . ?
C33 H33 0.9300 . ?
C33 C34 1.349(19) . ?
C33 C32 1.392(12) . ?
C21 C26 1.400(10) . ?
C21 C22 1.405(11) . ?
C11 C16 1.409(10) . ?
C85 H85 0.9300 . ?
C85 C86 1.426(14) . ?
C85 C84 1.369(19) . ?
C66 H66 0.9300 . ?
C66 C65 1.385(10) . ?
C71 C76 1.401(11) . ?
C71 C72 1.361(11) . ?
C76 H76 0.9300 . ?
C52 H52 0.9300 . ?
C52 C53 1.397(10) . ?
C72 H72 0.9300 . ?
C72 C73 1.410(12) . ?
C46 H46 0.9300 . ?
C46 C41 1.390(11) . ?
C3 H3A 0.9700 . ?
C3 H3B 0.9700 . ?
C63 H63 0.9300 . ?
C63 C62 1.400(11) . ?
C63 C64 1.380(13) . ?
C41 C42 1.407(10) . ?
C86 H86 0.9300 . ?
C86 C81 1.387(11) . ?
C16 H16 0.9300 . ?
C16 C15 1.415(12) . ?
C54 H54 0.9300 . ?
C54 C53 1.379(11) . ?
C54 C55 1.381(12) . ?
C82 H82 0.9300 . ?
C82 C83 1.385(12) . ?
C82 C81 1.381(11) . ?
C25 H25 0.9300 . ?
C25 C24 1.380(17) . ?
C25 C26 1.378(12) . ?
C53 H53 0.9300 . ?
C15 H15 0.9300 . ?
C15 C14 1.362(13) . ?
C83 H83 0.9300 . ?
C83 C84 1.392(16) . ?
C34 H34 0.9300 . ?
C34 C35 1.378(19) . ?
C24 H24 0.9300 . ?
C24 C23 1.357(17) . ?
C42 H42 0.9300 . ?
C42 C43 1.393(11) . ?
C31 C32 1.393(12) . ?
C31 C36 1.391(11) . ?
C62 H62 0.9300 . ?
C56 H56 0.9300 . ?
C56 C55 1.385(11) . ?
C73 H73 0.9300 . ?
C65 H65 0.9300 . ?
C65 C64 1.381(12) . ?
C26 H26 0.9300 . ?
C35 H35 0.9300 . ?
C35 C36 1.385(13) . ?
C64 H64 0.9300 . ?
C43 H43 0.9300 . ?
C43 C44 1.352(14) . ?
C23 H23 0.9300 . ?
C23 C22 1.396(12) . ?
C84 H84 0.9300 . ?
C22 H22 0.9300 . ?
C14 H14 0.9300 . ?
C14 C13 1.372(12) . ?
C55 H55 0.9300 . ?
C32 H32 0.9300 . ?
C4 H4A 0.9700 . ?
C4 H4B 0.9700 . ?
C36 H36 0.9300 . ?
C13 H13 0.9300 . ?
C44 H44 0.9300 . ?
Rh4 Rh3 2.7184(6) . ?
Rh4 Cl4 2.3579(14) . ?
Rh4 P6 2.3138(15) . ?
Rh4 P8 2.3028(16) . ?
Rh4 C2 1.906(6) . ?
Rh3 Cl3 2.3612(16) . ?
Rh3 P7 2.3262(16) . ?
Rh3 P5 2.3035(16) . ?
Rh3 C2 1.922(6) . ?
S2 C2 1.613(6) . ?
P6 C6 1.821(7) . ?
P6 C131 1.828(6) . ?
P6 C121 1.840(7) . ?
P7 C141 1.830(6) . ?
P7 C5 1.828(6) . ?
P7 C151 1.816(7) . ?
P8 C161 1.823(7) . ?
P8 C171 1.826(7) . ?
P8 C5 1.827(6) . ?
P5 C111 1.819(7) . ?
P5 C6 1.828(6) . ?
P5 C101 1.810(8) . ?
C111 C112 1.388(11) . ?
C111 C116 1.401(10) . ?
C124 H124 0.9300 . ?
C124 C125 1.372(11) . ?
C124 C123 1.388(12) . ?
C144 H144 0.9300 . ?
C144 C145 1.367(12) . ?
C144 C143 1.401(12) . ?
C134 H134 0.9300 . ?
C134 C135 1.377(15) . ?
C134 C133 1.382(14) . ?
C173 H173 0.9300 . ?
C173 C174 1.354(16) . ?
C173 C172 1.406(12) . ?
C106 H106 0.9300 . ?
C106 C101 1.410(11) . ?
C106 C105 1.376(12) . ?
C104 H104 0.9300 . ?
C104 C103 1.342(19) . ?
C104 C105 1.385(14) . ?
C145 H145 0.9300 . ?
C145 C146 1.414(10) . ?
C152 H152 0.9300 . ?
C152 C151 1.391(12) . ?
C152 C153 1.380(13) . ?
C166 H166 0.9300 . ?
C166 C161 1.388(11) . ?
C166 C165 1.393(10) . ?
C175 H175 0.9300 . ?
C175 C174 1.354(19) . ?
C175 C176 1.416(15) . ?
C174 H174 0.9300 . ?
C141 C146 1.390(10) . ?
C141 C142 1.378(10) . ?
C163 H163 0.9300 . ?
C163 C164 1.378(17) . ?
C163 C162 1.404(14) . ?
C126 H126 0.9300 . ?
C126 C125 1.394(10) . ?
C126 C121 1.378(10) . ?
C161 C162 1.388(11) . ?
C6 H6A 0.9700 . ?
C6 H6B 0.9700 . ?
C115 H115 0.9300 . ?
C115 C116 1.392(12) . ?
C115 C114 1.344(15) . ?
C146 H146 0.9300 . ?
C176 H176 0.9300 . ?
C176 C171 1.372(11) . ?
C112 H112 0.9300 . ?
C112 C113 1.405(12) . ?
C103 H103 0.9300 . ?
C103 C102 1.411(16) . ?
C156 H156 0.9300 . ?
C156 C155 1.372(14) . ?
C156 C151 1.380(11) . ?
C143 H143 0.9300 . ?
C143 C142 1.402(10) . ?
C164 H164 0.9300 . ?
C164 C165 1.355(14) . ?
C116 H116 0.9300 . ?
C113 H113 0.9300 . ?
C113 C114 1.377(14) . ?
C114 H114 0.9300 . ?
C171 C172 1.384(12) . ?
C101 C102 1.397(11) . ?
C136 H136 0.9300 . ?
C136 C135 1.379(11) . ?
C136 C131 1.386(10) . ?
C5 H5A 0.9700 . ?
C5 H5B 0.9700 . ?
C125 H125 0.9300 . ?
C172 H172 0.9300 . ?
C162 H162 0.9300 . ?
C155 H155 0.9300 . ?
C155 C154 1.333(19) . ?
C142 H142 0.9300 . ?
C122 H122 0.9300 . ?
C122 C123 1.386(11) . ?
C122 C121 1.399(10) . ?
C135 H135 0.9300 . ?
C133 H133 0.9300 . ?
C133 C132 1.396(11) . ?
C131 C132 1.375(11) . ?
C102 H102 0.9300 . ?
C165 H165 0.9300 . ?
C123 H123 0.9300 . ?
C153 H153 0.9300 . ?
C153 C154 1.39(2) . ?
C132 H132 0.9300 . ?
C154 H154 0.9300 . ?
C105 H105 0.9300 . ?
C210 C215 1.3900 . ?
C210 C211 1.3900 . ?
C210 C216 1.88(5) . ?
C215 H215 0.9300 . ?
C215 C214 1.3900 . ?
C214 H214 0.9300 . ?
C214 C213 1.3900 . ?
C213 H213 0.9300 . ?
C213 C212 1.3900 . ?
C212 H212 0.9300 . ?
C212 C211 1.3900 . ?
C211 H211 0.9300 . ?
C216 H21A 0.9600 . ?
C216 H21B 0.9600 . ?
C216 H21C 0.9600 . ?
C207 H20A 0.9600 . ?
C207 H20B 0.9600 . ?
C207 H20C 0.9600 . ?
C207 C201 1.424(14) . ?
C201 C202 1.3900 . ?
C201 C206 1.3900 . ?
C202 H202 0.9300 . ?
C202 C203 1.3900 . ?
C203 H203 0.9300 . ?
C203 C204 1.3900 . ?
C204 H204 0.9300 . ?
C204 C205 1.3900 . ?
C205 H205 0.9300 . ?
C205 C206 1.3900 . ?
C206 H206 0.9300 . ?
C221 H221 0.9300 . ?
C221 C220 1.3900 . ?
C221 C222 1.3900 . ?
C220 C225 1.3900 . ?
C220 C226 1.464(18) . ?
C225 H225 0.9300 . ?
C225 C224 1.3900 . ?
C224 H224 0.9300 . ?
C224 C223 1.3900 . ?
C223 H223 0.9300 . ?
C223 C222 1.3900 . ?
C222 H222 0.9300 . ?
C226 H22A 0.9600 . ?
C226 H22B 0.9600 . ?
C226 H22C 0.9600 . ?

loop_
_exptl_oxdiff_crystal_face_indexfrac_h
_exptl_oxdiff_crystal_face_indexfrac_k
_exptl_oxdiff_crystal_face_indexfrac_l
_exptl_oxdiff_crystal_face_x
_exptl_oxdiff_crystal_face_y
_exptl_oxdiff_crystal_face_z
-1.2910 0.0988 -13.6750 0.7586 -0.1800 -0.6262
1.2286 -0.0275 13.6887 -0.7530 0.1787 0.6332
-7.6030 7.1010 -0.4786 0.7125 -0.0946 0.6952
7.2968 -7.2798 -2.1098 -0.5741 0.0767 -0.8152
9.2047 7.8241 7.5432 -0.5217 -0.8531 -0.0091
-8.9394 -8.1547 -8.0769 0.5211 0.8523 -0.0464
-4.5275 6.1768 9.8320 -0.0029 -0.0089 1.0000
4.7712 -5.9661 -9.6275 -0.0110 -0.0139 -0.9998
